data_7025788
loop_
_publ_author_name
'Copolovici, Dana'
'Bojan, Vilma R.'
'Ra\,t, Ciprian I'
'Silvestru, Anca'
'Breunig, Hans J.'
'Silvestru, Cristian'

_publ_section_title
;
 New chiral organoantimony(III) compounds containing intramolecular N
 --&gt; Sb interactions--solution behaviour and solid state structures.
;
_journal_issue 28
_journal_name_full 'Dalton transactions (Cambridge, England : 2003)'
_journal_page_first 6410
_journal_page_last 6418
_journal_paper_doi 10.1039/c003318a
_journal_volume 39
_journal_year 2010
_chemical_formula_moiety 'C24 H28 N Sb'
_chemical_formula_sum 'C24 H28 N Sb'
_chemical_formula_weight 452.22
_chemical_name_systematic
;
?
;
_space_group_IT_number 14
_symmetry_cell_setting monoclinic
_symmetry_space_group_name_Hall '-P 2ybc'
_symmetry_space_group_name_H-M 'P 1 21/c 1'
_atom_sites_solution_hydrogens geom
_atom_sites_solution_primary direct
_atom_sites_solution_secondary difmap
_audit_creation_method SHELXL-97
_cell_angle_alpha 90.00
_cell_angle_beta 98.986(3)
_cell_angle_gamma 90.00
_cell_formula_units_Z 4
_cell_length_a 8.4829(17)
_cell_length_b 37.717(8)
_cell_length_c 6.7885(14)
_cell_measurement_reflns_used 6607
_cell_measurement_temperature 297(2)
_cell_measurement_theta_max 26.39
_cell_measurement_theta_min 2.43
_cell_volume 2145.3(8)
_computing_cell_refinement 'Bruker SMART'
_computing_data_collection 'Bruker SMART'
_computing_data_reduction 'Bruker SAINT'
_computing_molecular_graphics 'Bruker SHELXTL'
_computing_publication_material 'Bruker SHELXTL'
_computing_structure_refinement 'Bruker SHELXTL'
_computing_structure_solution 'Bruker SHELXTL'
_diffrn_ambient_temperature 297(2)
_diffrn_measured_fraction_theta_full 0.999
_diffrn_measured_fraction_theta_max 0.999
_diffrn_measurement_device_type 'CCD area detector'
_diffrn_measurement_method 'phi and omega scans'
_diffrn_radiation_monochromator graphite
_diffrn_radiation_source 'fine-focus sealed tube'
_diffrn_radiation_type MoK\a
_diffrn_radiation_wavelength 0.71073
_diffrn_reflns_av_R_equivalents 0.0510
_diffrn_reflns_av_sigmaI/netI 0.0464
_diffrn_reflns_limit_h_max 10
_diffrn_reflns_limit_h_min -10
_diffrn_reflns_limit_k_max 44
_diffrn_reflns_limit_k_min -44
_diffrn_reflns_limit_l_max 8
_diffrn_reflns_limit_l_min -8
_diffrn_reflns_number 15307
_diffrn_reflns_theta_full 25.00
_diffrn_reflns_theta_max 25.00
_diffrn_reflns_theta_min 2.16
_exptl_absorpt_coefficient_mu 1.293
_exptl_absorpt_correction_T_max 0.714
_exptl_absorpt_correction_T_min 0.651
_exptl_absorpt_correction_type multi-scan
_exptl_absorpt_process_details 'Bruker, 2001.'
_exptl_crystal_colour colourless
_exptl_crystal_density_diffrn 1.400
_exptl_crystal_density_method 'not measured'
_exptl_crystal_description block
_exptl_crystal_F_000 920
_exptl_crystal_size_max 0.34
_exptl_crystal_size_mid 0.29
_exptl_crystal_size_min 0.26
_refine_diff_density_max 0.923
_refine_diff_density_min -2.624
_refine_diff_density_rms 0.122
_refine_ls_extinction_method none
_refine_ls_goodness_of_fit_ref 1.376
_refine_ls_hydrogen_treatment constr
_refine_ls_matrix_type full
_refine_ls_number_parameters 232
_refine_ls_number_reflns 3758
_refine_ls_number_restraints 0
_refine_ls_restrained_S_all 1.376
_refine_ls_R_factor_all 0.0988
_refine_ls_R_factor_gt 0.0871
_refine_ls_shift/su_max 0.001
_refine_ls_shift/su_mean 0.000
_refine_ls_structure_factor_coef Fsqd
_refine_ls_weighting_details 'calc w=1/[\s^2^(Fo^2^)+(0.0307P)^2^+12.0887P] where P=(Fo^2^+2Fc^2^)/3'
_refine_ls_weighting_scheme calc
_refine_ls_wR_factor_gt 0.1500
_refine_ls_wR_factor_ref 0.1543
_reflns_number_gt 3413
_reflns_number_total 3758
_reflns_threshold_expression >2sigma(I)
_cod_data_source_file c003318a.txt
_cod_data_source_block 410r
_cod_depositor_comments
;
The following automatic conversions were performed:

'_symmetry_cell_setting' value 'Monoclinic' changed to 'monoclinic'
according to /home/saulius/struct/CIF-dictionaries/cif_core.dic
dictionary named 'cif_core.dic' version 2.4.2 from 2011-04-26.

Automatic conversion script
Id: cif_fix_values 1891 2012-01-12 08:04:46Z andrius 
;
_cod_original_sg_symbol_Hall '-P 2ybc '
_cod_original_sg_symbol_H-M 'P2(1)/c '
_cod_database_code 7025788

loop_
_symmetry_equiv_pos_as_xyz
'x, y, z'
'-x, y+1/2, -z+1/2'
'-x, -y, -z'
'x, -y-1/2, z-1/2'

loop_
_atom_site_label
_atom_site_type_symbol
_atom_site_fract_x
_atom_site_fract_y
_atom_site_fract_z
_atom_site_U_iso_or_equiv
_atom_site_adp_type
_atom_site_occupancy
_atom_site_symmetry_multiplicity
_atom_site_calc_flag
_atom_site_refinement_flags
C1 C 0.7277(9) 0.1631(2) 0.6158(13) 0.0350(19) Uani 1 1 d .
C2 C 0.6315(11) 0.1455(2) 0.7349(15) 0.050(2) Uani 1 1 d .
C3 C 0.5449(12) 0.1649(3) 0.8535(16) 0.062(3) Uani 1 1 d .
H3 H 0.4793 0.1531 0.9301 0.074 Uiso 1 1 calc R
C4 C 0.5542(12) 0.2010(3) 0.8597(15) 0.055(3) Uani 1 1 d .
H4 H 0.4960 0.2136 0.9415 0.066 Uiso 1 1 calc R
C5 C 0.6479(12) 0.2186(3) 0.7473(15) 0.053(3) Uani 1 1 d .
H5 H 0.6535 0.2432 0.7506 0.064 Uiso 1 1 calc R
C6 C 0.7346(11) 0.1994(2) 0.6282(13) 0.043(2) Uani 1 1 d .
H6 H 0.8003 0.2115 0.5534 0.052 Uiso 1 1 calc R
C7 C 0.6309(15) 0.1053(3) 0.7518(19) 0.073(3) Uani 1 1 d .
H7A H 0.7257 0.0979 0.8411 0.087 Uiso 1 1 calc R
H7B H 0.5388 0.0981 0.8106 0.087 Uiso 1 1 calc R
C8 C 0.4765(6) 0.0950(3) 0.4339(13) 0.100(5) Uani 1 1 d .
H8A H 0.3885 0.0878 0.4981 0.149 Uiso 1 1 calc R
H8B H 0.4736 0.0821 0.3115 0.149 Uiso 1 1 calc R
H8C H 0.4688 0.1200 0.4057 0.149 Uiso 1 1 calc R
C10 C 1.0101(6) 0.10137(14) 0.5831(7) 0.0309(18) Uani 1 1 d R
C11 C 1.0867(6) 0.10940(13) 0.7750(8) 0.037(2) Uani 1 1 d R
C12 C 1.1821(5) 0.08341(13) 0.8833(7) 0.048(2) Uani 1 1 d R
H12 H 1.2327 0.0891 1.0109 0.058 Uiso 1 1 calc R
C13 C 1.2048(11) 0.0505(3) 0.8128(17) 0.053(3) Uani 1 1 d .
C14 C 1.1330(11) 0.0434(2) 0.6223(17) 0.052(3) Uani 1 1 d .
H14 H 1.1490 0.0213 0.5685 0.062 Uiso 1 1 calc R
C15 C 1.0376(10) 0.0676(2) 0.5060(13) 0.038(2) Uani 1 1 d .
C16 C 1.0705(11) 0.1445(2) 0.8744(13) 0.048(2) Uani 1 1 d .
H16A H 1.0612 0.1630 0.7763 0.072 Uiso 1 1 calc R
H16B H 1.1629 0.1486 0.9727 0.072 Uiso 1 1 calc R
H16C H 0.9769 0.1443 0.9378 0.072 Uiso 1 1 calc R
C17 C 1.3061(15) 0.0230(4) 0.939(2) 0.090(4) Uani 1 1 d .
H17A H 1.4042 0.0337 1.0009 0.135 Uiso 1 1 calc R
H17B H 1.3291 0.0037 0.8559 0.135 Uiso 1 1 calc R
H17C H 1.2488 0.0143 1.0405 0.135 Uiso 1 1 calc R
C18 C 0.9668(14) 0.0571(3) 0.2942(15) 0.060(3) Uani 1 1 d .
H18A H 1.0043 0.0730 0.2016 0.090 Uiso 1 1 calc R
H18B H 0.8525 0.0582 0.2790 0.090 Uiso 1 1 calc R
H18C H 0.9990 0.0333 0.2686 0.090 Uiso 1 1 calc R
C19 C 1.0147(10) 0.1758(2) 0.3521(12) 0.0343(19) Uani 1 1 d .
C20 C 1.1768(11) 0.1743(3) 0.4226(13) 0.045(2) Uani 1 1 d .
H20 H 1.2163 0.1567 0.5130 0.053 Uiso 1 1 calc R
C21 C 1.2805(12) 0.1985(3) 0.3605(15) 0.053(3) Uani 1 1 d .
H21 H 1.3891 0.1969 0.4089 0.064 Uiso 1 1 calc R
C22 C 1.2275(12) 0.2247(3) 0.2307(15) 0.054(3) Uani 1 1 d .
H22 H 1.2988 0.2410 0.1913 0.064 Uiso 1 1 calc R
C23 C 1.0683(13) 0.2270(2) 0.1580(14) 0.051(3) Uani 1 1 d .
H23 H 1.0304 0.2448 0.0682 0.061 Uiso 1 1 calc R
C24 C 0.9638(11) 0.2027(2) 0.2189(13) 0.043(2) Uani 1 1 d .
H24 H 0.8556 0.2044 0.1685 0.052 Uiso 1 1 calc R
N1 N 0.6265(10) 0.0876(2) 0.5653(15) 0.061(2) Uani 1 1 d .
Sb1 Sb 0.84402(7) 0.135195(15) 0.39952(9) 0.0358(2) Uani 1 1 d .
C9 C 0.6465(17) 0.0501(3) 0.585(3) 0.104(5) Uani 1 1 d .
H9A H 0.7502 0.0450 0.6586 0.156 Uiso 1 1 calc R
H9B H 0.6367 0.0395 0.4553 0.156 Uiso 1 1 calc R
H9C H 0.5660 0.0406 0.6552 0.156 Uiso 1 1 calc R

loop_
_atom_site_aniso_label
_atom_site_aniso_U_11
_atom_site_aniso_U_22
_atom_site_aniso_U_33
_atom_site_aniso_U_23
_atom_site_aniso_U_13
_atom_site_aniso_U_12
C1 0.025(4) 0.039(5) 0.042(5) -0.002(4) 0.007(4) 0.004(4)
C2 0.040(5) 0.047(6) 0.066(7) 0.005(5) 0.024(5) -0.004(4)
C3 0.045(6) 0.088(9) 0.061(7) 0.016(6) 0.031(5) 0.012(6)
C4 0.047(6) 0.071(7) 0.047(6) -0.010(5) 0.009(5) 0.019(5)
C5 0.055(6) 0.045(6) 0.060(7) -0.006(5) 0.009(5) 0.010(5)
C6 0.038(5) 0.047(6) 0.044(5) -0.001(4) 0.004(4) 0.000(4)
C7 0.082(9) 0.052(7) 0.090(9) 0.024(6) 0.037(7) 0.006(6)
C8 0.061(8) 0.109(11) 0.130(13) -0.014(10) 0.019(8) -0.025(8)
C10 0.032(4) 0.028(4) 0.035(5) 0.000(4) 0.014(4) 0.002(3)
C11 0.033(5) 0.042(5) 0.037(5) 0.008(4) 0.011(4) 0.002(4)
C12 0.046(6) 0.059(6) 0.038(5) 0.011(5) 0.006(4) -0.001(5)
C13 0.043(6) 0.047(6) 0.070(7) 0.018(5) 0.011(5) 0.007(5)
C14 0.046(6) 0.037(5) 0.079(8) 0.002(5) 0.027(5) 0.006(4)
C15 0.035(5) 0.035(5) 0.047(5) 0.003(4) 0.018(4) -0.004(4)
C16 0.051(6) 0.053(6) 0.035(5) -0.004(4) -0.007(4) 0.009(4)
C17 0.069(9) 0.093(10) 0.099(10) 0.030(8) -0.012(7) 0.019(7)
C18 0.085(8) 0.045(6) 0.055(6) -0.008(5) 0.025(6) -0.008(5)
C19 0.042(5) 0.035(5) 0.029(4) 0.003(4) 0.011(4) 0.002(4)
C20 0.042(5) 0.051(6) 0.039(5) 0.007(4) 0.002(4) 0.005(4)
C21 0.039(5) 0.065(7) 0.056(6) 0.000(5) 0.007(5) -0.005(5)
C22 0.057(7) 0.051(6) 0.057(6) -0.003(5) 0.021(5) -0.010(5)
C23 0.072(7) 0.041(5) 0.046(6) 0.010(4) 0.027(5) 0.015(5)
C24 0.039(5) 0.054(6) 0.038(5) -0.006(4) 0.006(4) 0.014(4)
N1 0.046(5) 0.048(5) 0.093(7) -0.002(5) 0.024(5) -0.011(4)
Sb1 0.0327(3) 0.0383(3) 0.0357(3) -0.0003(3) 0.0031(2) 0.0003(3)
C9 0.104(11) 0.051(7) 0.176(16) 0.004(9) 0.082(11) -0.008(7)

loop_
_atom_type_symbol
_atom_type_description
_atom_type_scat_dispersion_real
_atom_type_scat_dispersion_imag
_atom_type_scat_source
C C 0.0033 0.0016 'International Tables Vol C Tables 4.2.6.8 and 6.1.1.4'
H H 0.0000 0.0000 'International Tables Vol C Tables 4.2.6.8 and 6.1.1.4'
N N 0.0061 0.0033 'International Tables Vol C Tables 4.2.6.8 and 6.1.1.4'
Sb Sb -0.5866 1.5461 'International Tables Vol C Tables 4.2.6.8 and 6.1.1.4'

loop_
_geom_angle_atom_site_label_1
_geom_angle_atom_site_label_2
_geom_angle_atom_site_label_3
_geom_angle
C6 C1 C2 117.4(8)
C6 C1 Sb1 120.4(6)
C2 C1 Sb1 122.0(6)
C3 C2 C1 119.9(9)
C3 C2 C7 118.3(9)
C1 C2 C7 121.6(8)
C4 C3 C2 120.8(10)
C4 C3 H3 119.6
C2 C3 H3 119.6
C5 C4 C3 120.5(9)
C5 C4 H4 119.7
C3 C4 H4 119.7
C4 C5 C6 118.9(10)
C4 C5 H5 120.5
C6 C5 H5 120.5
C1 C6 C5 122.5(9)
C1 C6 H6 118.7
C5 C6 H6 118.7
N1 C7 C2 113.5(9)
N1 C7 H7A 108.9
C2 C7 H7A 108.9
N1 C7 H7B 108.9
C2 C7 H7B 108.9
H7A C7 H7B 107.7
N1 C8 H8A 109.5
N1 C8 H8B 109.5
H8A C8 H8B 109.5
N1 C8 H8C 109.5
H8A C8 H8C 109.5
H8B C8 H8C 109.5
C11 C10 C15 117.6(4)
C11 C10 Sb1 125.47(17)
C15 C10 Sb1 116.9(5)
C10 C11 C12 118.92(12)
C10 C11 C16 123.3(4)
C12 C11 C16 117.8(4)
C13 C12 C11 123.8(5)
C13 C12 H12 118.1
C11 C12 H12 118.1
C12 C13 C14 116.6(8)
C12 C13 C17 121.6(10)
C14 C13 C17 121.8(10)
C13 C14 C15 123.0(9)
C13 C14 H14 118.5
C15 C14 H14 118.5
C14 C15 C10 120.0(8)
C14 C15 C18 118.5(9)
C10 C15 C18 121.5(7)
C11 C16 H16A 109.5
C11 C16 H16B 109.5
H16A C16 H16B 109.5
C11 C16 H16C 109.5
H16A C16 H16C 109.5
H16B C16 H16C 109.5
C13 C17 H17A 109.5
C13 C17 H17B 109.5
H17A C17 H17B 109.5
C13 C17 H17C 109.5
H17A C17 H17C 109.5
H17B C17 H17C 109.5
C15 C18 H18A 109.5
C15 C18 H18B 109.5
H18A C18 H18B 109.5
C15 C18 H18C 109.5
H18A C18 H18C 109.5
H18B C18 H18C 109.5
C24 C19 C20 116.6(8)
C24 C19 Sb1 117.9(6)
C20 C19 Sb1 124.9(6)
C21 C20 C19 121.0(9)
C21 C20 H20 119.5
C19 C20 H20 119.5
C22 C21 C20 121.3(9)
C22 C21 H21 119.4
C20 C21 H21 119.4
C21 C22 C23 119.5(9)
C21 C22 H22 120.3
C23 C22 H22 120.3
C22 C23 C24 119.5(9)
C22 C23 H23 120.3
C24 C23 H23 120.3
C19 C24 C23 122.2(9)
C19 C24 H24 118.9
C23 C24 H24 118.9
C7 N1 C9 113.1(10)
C7 N1 C8 110.6(9)
C9 N1 C8 109.0(10)
C10 Sb1 C19 96.5(3)
C10 Sb1 C1 102.8(3)
C19 Sb1 C1 98.2(3)
N1 C9 H9A 109.5
N1 C9 H9B 109.5
H9A C9 H9B 109.5
N1 C9 H9C 109.5
H9A C9 H9C 109.5
H9B C9 H9C 109.5

loop_
_geom_bond_atom_site_label_1
_geom_bond_atom_site_label_2
_geom_bond_distance
C1 C6 1.371(12)
C1 C2 1.402(12)
C1 Sb1 2.166(8)
C2 C3 1.380(13)
C2 C7 1.522(14)
C3 C4 1.364(15)
C3 H3 0.9300
C4 C5 1.358(14)
C4 H4 0.9300
C5 C6 1.381(13)
C5 H5 0.9300
C6 H6 0.9300
C7 N1 1.426(14)
C7 H7A 0.9700
C7 H7B 0.9700
C8 N1 1.462(10)
C8 H8A 0.9600
C8 H8B 0.9600
C8 H8C 0.9600
C10 C11 1.3952
C10 C15 1.410(10)
C10 Sb1 2.149(5)
C11 C12 1.4038(17)
C11 C16 1.502(10)
C12 C13 1.353(11)
C12 H12 0.9300
C13 C14 1.368(14)
C13 C17 1.524(14)
C14 C15 1.382(13)
C14 H14 0.9300
C15 C18 1.522(13)
C16 H16A 0.9600
C16 H16B 0.9600
C16 H16C 0.9600
C17 H17A 0.9600
C17 H17B 0.9600
C17 H17C 0.9600
C18 H18A 0.9600
C18 H18B 0.9600
C18 H18C 0.9600
C19 C24 1.382(12)
C19 C20 1.385(12)
C19 Sb1 2.165(8)
C20 C21 1.379(13)
C20 H20 0.9300
C21 C22 1.352(14)
C21 H21 0.9300
C22 C23 1.367(14)
C22 H22 0.9300
C23 C24 1.384(13)
C23 H23 0.9300
C24 H24 0.9300
N1 C9 1.430(14)
C9 H9A 0.9600
C9 H9B 0.9600
C9 H9C 0.9600
